data_2216891
loop_
_publ_author_name
'Qiang Wang'
'Da-Qi Wang'

_publ_section_title
;
 <i>N</i>-[4-(Dimethylamino)benzylidene]-4-ethoxyaniline
;
_journal_coeditor_code BG2150
_journal_issue 1
_journal_name_full 'Acta Crystallographica Section E'
_journal_page_first o51
_journal_page_last o51
_journal_paper_doi 10.1107/S1600536807062277
_journal_volume 64
_journal_year 2008
_chemical_formula_iupac 'C17 H20 N2 O'
_chemical_formula_moiety 'C17 H20 N2 O'
_chemical_formula_sum 'C17 H20 N2 O'
_chemical_formula_weight 268.35
_chemical_name_systematic
;
N-[4-(Dimethylamino)benzylidene]-4-ethoxyaniline
;
_space_group_IT_number 14
_symmetry_cell_setting monoclinic
_symmetry_space_group_name_Hall '-P 2ybc'
_symmetry_space_group_name_H-M 'P 1 21/c 1'
_atom_sites_solution_hydrogens geom
_atom_sites_solution_primary direct
_atom_sites_solution_secondary difmap
_audit_creation_method SHELXL97
_cell_angle_alpha 90.00
_cell_angle_beta 109.319(4)
_cell_angle_gamma 90.00
_cell_formula_units_Z 4
_cell_length_a 9.586(3)
_cell_length_b 16.678(7)
_cell_length_c 9.722(3)
_cell_measurement_reflns_used 1506
_cell_measurement_temperature 298(2)
_cell_measurement_theta_max 23.340
_cell_measurement_theta_min 2.252
_cell_volume 1466.8(9)
_computing_cell_refinement 'SAINT (Siemens, 1996)'
_computing_data_collection 'SMART (Siemens, 1996)'
_computing_data_reduction 'SAINT (Siemens, 1996)'
_computing_molecular_graphics 'SHELXTL (Sheldrick, 1997b)'
_computing_publication_material 'SHELXTL (Sheldrick, 1997b)'
_computing_structure_refinement 'SHELXL97 (Sheldrick, 1997a)'
_computing_structure_solution 'SHELXS97 (Sheldrick, 1997a)'
_diffrn_ambient_temperature 298(2)
_diffrn_measured_fraction_theta_full 1.000
_diffrn_measured_fraction_theta_max 1.000
_diffrn_measurement_device_type 'Siemens SMART CCD area-detector'
_diffrn_measurement_method '\f and \w'
_diffrn_radiation_monochromator graphite
_diffrn_radiation_source 'fine-focus sealed tube'
_diffrn_radiation_type MoK\a
_diffrn_radiation_wavelength 0.71073
_diffrn_reflns_av_R_equivalents 0.0357
_diffrn_reflns_av_sigmaI/netI 0.0453
_diffrn_reflns_limit_h_max 11
_diffrn_reflns_limit_h_min -11
_diffrn_reflns_limit_k_max 15
_diffrn_reflns_limit_k_min -19
_diffrn_reflns_limit_l_max 11
_diffrn_reflns_limit_l_min -11
_diffrn_reflns_number 7422
_diffrn_reflns_theta_full 25.00
_diffrn_reflns_theta_max 25.00
_diffrn_reflns_theta_min 2.25
_diffrn_standards_number 0
_exptl_absorpt_coefficient_mu 0.076
_exptl_absorpt_correction_T_max 0.99
_exptl_absorpt_correction_T_min 0.97
_exptl_absorpt_correction_type multi-scan
_exptl_absorpt_process_details '(SADABS; Sheldrick, 1996)'
_exptl_crystal_colour 'light yellow'
_exptl_crystal_density_diffrn 1.215
_exptl_crystal_density_method 'not measured'
_exptl_crystal_description block
_exptl_crystal_F_000 576
_exptl_crystal_size_max 0.34
_exptl_crystal_size_mid 0.27
_exptl_crystal_size_min 0.19
_refine_diff_density_max 0.183
_refine_diff_density_min -0.140
_refine_ls_extinction_method none
_refine_ls_goodness_of_fit_ref 1.020
_refine_ls_hydrogen_treatment constr
_refine_ls_matrix_type full
_refine_ls_number_parameters 184
_refine_ls_number_reflns 2589
_refine_ls_number_restraints 0
_refine_ls_restrained_S_all 1.020
_refine_ls_R_factor_all 0.1181
_refine_ls_R_factor_gt 0.0513
_refine_ls_shift/su_max 0.000
_refine_ls_shift/su_mean 0.000
_refine_ls_structure_factor_coef Fsqd
_refine_ls_weighting_details 'calc w = 1/[\s^2^(Fo^2^)+(0.0571P)^2^+0.7834P] where P=(Fo^2^+2Fc^2^)/3'
_refine_ls_weighting_scheme calc
_refine_ls_wR_factor_gt 0.1237
_refine_ls_wR_factor_ref 0.1637
_reflns_number_gt 1323
_reflns_number_total 2589
_reflns_threshold_expression I>2\s(I)
_cod_data_source_file bg2150.cif
_cod_data_source_block I
_cod_original_cell_volume 1466.7(9)
_cod_original_sg_symbol_H-M 'P 21/c'
_cod_database_code 2216891
_cod_database_fobs_code 2216891

loop_
_symmetry_equiv_pos_as_xyz
'x, y, z'
'-x, y+1/2, -z+1/2'
'-x, -y, -z'
'x, -y-1/2, z-1/2'

loop_
_atom_site_type_symbol
_atom_site_label
_atom_site_fract_x
_atom_site_fract_y
_atom_site_fract_z
_atom_site_U_iso_or_equiv
_atom_site_adp_type
_atom_site_calc_flag
_atom_site_refinement_flags
_atom_site_occupancy
N N1 0.5988(3) 0.11288(15) 0.4352(3) 0.0543(7) Uani d . 1
N N2 0.2098(3) 0.13050(17) -0.2456(3) 0.0614(8) Uani d . 1
O O1 0.8309(2) 0.13646(13) 1.0402(2) 0.0614(6) Uani d . 1
C C1 0.4827(3) 0.15105(18) 0.3643(4) 0.0521(8) Uani d . 1
H H1 0.4384 0.1832 0.4163 0.063 Uiso calc R 1
C C2 0.4153(3) 0.14752(18) 0.2077(3) 0.0479(8) Uani d . 1
C C3 0.2738(3) 0.17601(19) 0.1395(4) 0.0567(9) Uani d . 1
H H3 0.2237 0.1999 0.1960 0.068 Uiso calc R 1
C C4 0.2044(3) 0.17042(19) -0.0081(4) 0.0566(9) Uani d . 1
H H4 0.1082 0.1893 -0.0488 0.068 Uiso calc R 1
C C5 0.2761(3) 0.13677(18) -0.0982(4) 0.0493(8) Uani d . 1
C C6 0.4203(3) 0.10872(19) -0.0297(4) 0.0547(8) Uani d . 1
H H6 0.4723 0.0863 -0.0858 0.066 Uiso calc R 1
C C7 0.4858(3) 0.11380(19) 0.1179(4) 0.0559(9) Uani d . 1
H H7 0.5811 0.0939 0.1598 0.067 Uiso calc R 1
C C8 0.0542(4) 0.1494(2) -0.3144(4) 0.0716(11) Uani d . 1
H H8A -0.0036 0.1185 -0.2696 0.107 Uiso calc R 1
H H8B 0.0248 0.1368 -0.4163 0.107 Uiso calc R 1
H H8C 0.0386 0.2055 -0.3026 0.107 Uiso calc R 1
C C9 0.2890(4) 0.1011(2) -0.3392(4) 0.0782(11) Uani d . 1
H H9A 0.3837 0.1269 -0.3137 0.117 Uiso calc R 1
H H9B 0.2332 0.1127 -0.4390 0.117 Uiso calc R 1
H H9C 0.3026 0.0442 -0.3268 0.117 Uiso calc R 1
C C10 0.6552(3) 0.11975(18) 0.5892(3) 0.0475(8) Uani d . 1
C C11 0.6938(3) 0.05080(19) 0.6712(4) 0.0509(8) Uani d . 1
H H11 0.6818 0.0013 0.6245 0.061 Uiso calc R 1
C C12 0.7501(3) 0.05387(19) 0.8218(4) 0.0515(8) Uani d . 1
H H12 0.7724 0.0066 0.8755 0.062 Uiso calc R 1
C C13 0.7731(3) 0.12667(18) 0.8921(3) 0.0485(8) Uani d . 1
C C14 0.7365(3) 0.19622(19) 0.8103(4) 0.0542(8) Uani d . 1
H H14 0.7519 0.2457 0.8570 0.065 Uiso calc R 1
C C15 0.6778(3) 0.19303(19) 0.6611(4) 0.0554(9) Uani d . 1
H H15 0.6531 0.2403 0.6077 0.066 Uiso calc R 1
C C16 0.8842(4) 0.0675(2) 1.1264(3) 0.0629(9) Uani d . 1
H H16A 0.9620 0.0425 1.0981 0.075 Uiso calc R 1
H H16B 0.8049 0.0290 1.1124 0.075 Uiso calc R 1
C C17 0.9428(4) 0.0927(2) 1.2824(4) 0.0781(11) Uani d . 1
H H17A 1.0181 0.1325 1.2944 0.117 Uiso calc R 1
H H17B 0.9841 0.0470 1.3421 0.117 Uiso calc R 1
H H17C 0.8639 0.1146 1.3109 0.117 Uiso calc R 1

loop_
_atom_site_aniso_label
_atom_site_aniso_U_11
_atom_site_aniso_U_22
_atom_site_aniso_U_33
_atom_site_aniso_U_12
_atom_site_aniso_U_13
_atom_site_aniso_U_23
N1 0.0525(16) 0.0502(17) 0.0639(18) 0.0000(14) 0.0244(14) -0.0015(14)
N2 0.0514(16) 0.075(2) 0.0631(18) 0.0029(14) 0.0266(14) -0.0008(16)
O1 0.0751(15) 0.0487(14) 0.0638(15) 0.0040(11) 0.0275(12) -0.0021(12)
C1 0.0502(19) 0.0427(19) 0.070(2) -0.0031(15) 0.0294(17) -0.0041(16)
C2 0.0479(18) 0.0387(18) 0.061(2) -0.0032(14) 0.0239(16) -0.0009(15)
C3 0.052(2) 0.054(2) 0.071(2) 0.0082(16) 0.0306(18) -0.0053(17)
C4 0.0463(18) 0.055(2) 0.073(2) 0.0083(16) 0.0253(17) 0.0002(18)
C5 0.0455(18) 0.0440(19) 0.066(2) -0.0046(14) 0.0281(16) 0.0000(16)
C6 0.0495(19) 0.055(2) 0.069(2) -0.0002(15) 0.0317(17) -0.0051(17)
C7 0.0392(17) 0.053(2) 0.079(3) 0.0021(15) 0.0237(17) -0.0010(18)
C8 0.056(2) 0.087(3) 0.072(2) -0.0053(19) 0.0212(18) 0.000(2)
C9 0.075(2) 0.097(3) 0.074(2) 0.009(2) 0.039(2) 0.001(2)
C10 0.0418(17) 0.047(2) 0.060(2) -0.0020(14) 0.0245(15) -0.0031(17)
C11 0.0505(19) 0.0389(19) 0.066(2) -0.0018(14) 0.0235(16) -0.0057(16)
C12 0.0498(19) 0.0391(19) 0.069(2) 0.0011(14) 0.0250(17) 0.0032(17)
C13 0.0462(18) 0.045(2) 0.061(2) 0.0013(15) 0.0273(15) -0.0017(17)
C14 0.063(2) 0.0372(19) 0.071(2) -0.0010(15) 0.0330(18) -0.0045(17)
C15 0.062(2) 0.042(2) 0.071(2) 0.0049(15) 0.0325(18) 0.0033(17)
C16 0.066(2) 0.061(2) 0.063(2) 0.0080(18) 0.0234(18) 0.0030(19)
C17 0.085(3) 0.082(3) 0.063(2) 0.004(2) 0.018(2) 0.000(2)

loop_
_atom_type_symbol
_atom_type_description
_atom_type_scat_dispersion_real
_atom_type_scat_dispersion_imag
_atom_type_scat_source
C C 0.0033 0.0016 'International Tables Vol C Tables 4.2.6.8 and 6.1.1.4'
H H 0.0000 0.0000 'International Tables Vol C Tables 4.2.6.8 and 6.1.1.4'
N N 0.0061 0.0033 'International Tables Vol C Tables 4.2.6.8 and 6.1.1.4'
O O 0.0106 0.0060 'International Tables Vol C Tables 4.2.6.8 and 6.1.1.4'

loop_
_geom_angle_atom_site_label_1
_geom_angle_atom_site_label_2
_geom_angle_atom_site_label_3
_geom_angle
C1 N1 C10 119.5(3)
C5 N2 C9 121.7(3)
C5 N2 C8 121.1(3)
C9 N2 C8 117.1(3)
C13 O1 C16 117.8(2)
N1 C1 C2 123.9(3)
N1 C1 H1 118.0
C2 C1 H1 118.0
C3 C2 C7 116.2(3)
C3 C2 C1 121.1(3)
C7 C2 C1 122.6(3)
C4 C3 C2 122.6(3)
C4 C3 H3 118.7
C2 C3 H3 118.7
C3 C4 C5 121.0(3)
C3 C4 H4 119.5
C5 C4 H4 119.5
N2 C5 C4 122.3(3)
N2 C5 C6 121.1(3)
C4 C5 C6 116.7(3)
C7 C6 C5 121.1(3)
C7 C6 H6 119.4
C5 C6 H6 119.4
C6 C7 C2 122.4(3)
C6 C7 H7 118.8
C2 C7 H7 118.8
N2 C8 H8A 109.5
N2 C8 H8B 109.5
H8A C8 H8B 109.5
N2 C8 H8C 109.5
H8A C8 H8C 109.5
H8B C8 H8C 109.5
N2 C9 H9A 109.5
N2 C9 H9B 109.5
H9A C9 H9B 109.5
N2 C9 H9C 109.5
H9A C9 H9C 109.5
H9B C9 H9C 109.5
C11 C10 C15 118.4(3)
C11 C10 N1 118.6(3)
C15 C10 N1 122.9(3)
C10 C11 C12 121.2(3)
C10 C11 H11 119.4
C12 C11 H11 119.4
C13 C12 C11 120.1(3)
C13 C12 H12 120.0
C11 C12 H12 120.0
O1 C13 C12 124.8(3)
O1 C13 C14 116.2(3)
C12 C13 C14 119.0(3)
C15 C14 C13 120.8(3)
C15 C14 H14 119.6
C13 C14 H14 119.6
C14 C15 C10 120.5(3)
C14 C15 H15 119.8
C10 C15 H15 119.8
O1 C16 C17 108.3(3)
O1 C16 H16A 110.0
C17 C16 H16A 110.0
O1 C16 H16B 110.0
C17 C16 H16B 110.0
H16A C16 H16B 108.4
C16 C17 H17A 109.5
C16 C17 H17B 109.5
H17A C17 H17B 109.5
C16 C17 H17C 109.5
H17A C17 H17C 109.5
H17B C17 H17C 109.5

loop_
_geom_bond_atom_site_label_1
_geom_bond_atom_site_label_2
_geom_bond_distance
N1 C1 1.269(4)
N1 C10 1.418(4)
N2 C5 1.366(4)
N2 C9 1.450(4)
N2 C8 1.453(4)
O1 C13 1.370(4)
O1 C16 1.415(4)
C1 C2 1.445(4)
C1 H1 0.9300
C2 C3 1.383(4)
C2 C7 1.387(4)
C3 C4 1.370(4)
C3 H3 0.9300
C4 C5 1.398(4)
C4 H4 0.9300
C5 C6 1.402(4)
C6 C7 1.366(4)
C6 H6 0.9300
C7 H7 0.9300
C8 H8A 0.9600
C8 H8B 0.9600
C8 H8C 0.9600
C9 H9A 0.9600
C9 H9B 0.9600
C9 H9C 0.9600
C10 C11 1.378(4)
C10 C15 1.389(4)
C11 C12 1.384(4)
C11 H11 0.9300
C12 C13 1.375(4)
C12 H12 0.9300
C13 C14 1.385(4)
C14 C15 1.372(4)
C14 H14 0.9300
C15 H15 0.9300
C16 C17 1.492(4)
C16 H16A 0.9700
C16 H16B 0.9700
C17 H17A 0.9600
C17 H17B 0.9600
C17 H17C 0.9600

loop_
_geom_torsion_atom_site_label_1
_geom_torsion_atom_site_label_2
_geom_torsion_atom_site_label_3
_geom_torsion_atom_site_label_4
_geom_torsion
C10 N1 C1 C2 -179.3(3)
N1 C1 C2 C3 166.0(3)
N1 C1 C2 C7 -12.1(5)
C7 C2 C3 C4 1.2(5)
C1 C2 C3 C4 -177.1(3)
C2 C3 C4 C5 -1.5(5)
C9 N2 C5 C4 175.3(3)
C8 N2 C5 C4 -7.8(5)
C9 N2 C5 C6 -5.3(5)
C8 N2 C5 C6 171.6(3)
C3 C4 C5 N2 -179.9(3)
C3 C4 C5 C6 0.7(5)
N2 C5 C6 C7 -178.9(3)
C4 C5 C6 C7 0.5(5)
C5 C6 C7 C2 -0.9(5)
C3 C2 C7 C6 0.0(5)
C1 C2 C7 C6 178.3(3)
C1 N1 C10 C11 132.5(3)
C1 N1 C10 C15 -49.7(4)
C15 C10 C11 C12 1.7(4)
N1 C10 C11 C12 179.7(3)
C10 C11 C12 C13 -2.2(4)
C16 O1 C13 C12 6.5(4)
C16 O1 C13 C14 -173.4(3)
C11 C12 C13 O1 -178.6(3)
C11 C12 C13 C14 1.2(4)
O1 C13 C14 C15 180.0(3)
C12 C13 C14 C15 0.1(4)
C13 C14 C15 C10 -0.6(4)
C11 C10 C15 C14 -0.4(4)
N1 C10 C15 C14 -178.2(3)
C13 O1 C16 C17 179.4(3)

loop_
_cod_related_entry_id
_cod_related_entry_database
_cod_related_entry_code
1 ChemSpider 123416
